data_7705723
loop_
_publ_author_name
'Su, Sen-Da'
'Li, Jia-Xin'
'Xu, Fan'
'Wang, Chen-Xiao'
'Wang, Kai'
'Li, Yan'
'Zhang, Shu-Hua'
'Zhang, Xiu-Qing'
'Zhang, Yi-Quan'
'Liang, Fu-Pei'

_publ_section_title
;
 Dy<sup>III</sup> single-molecule magnets from ligands incorporating both
 amine and acylhydrazine Schiff base groups: the centrosymmetric
 {Dy<sub>2</sub>} displaying dual magnetic relaxation behaviors.
;
_journal_issue 44
_journal_name_full 'Dalton transactions (Cambridge, England : 2003)'
_journal_page_first 15739
_journal_page_last 15749
_journal_paper_doi 10.1039/c9dt04434e
_journal_volume 49
_journal_year 2020
_chemical_formula_moiety 'C38 H46 Dy2 N8 O12'
_chemical_formula_sum 'C38 H46 Dy2 N8 O12'
_chemical_formula_weight 1131.83
_space_group_crystal_system triclinic
_space_group_IT_number 2
_space_group_name_Hall '-P 1'
_space_group_name_H-M_alt 'P -1'
_atom_sites_solution_hydrogens mixed
_atom_sites_solution_primary heavy
_audit_creation_date 2020-10-15
_audit_creation_method
;
Olex2 1.3
(compiled 2020.07.31 svn.rc2a77460 for OlexSys, GUI svn.r6145)
;
_audit_update_record
;
2020-10-15 deposited with the CCDC.	2020-10-19 downloaded from the CCDC.
;
_cell_angle_alpha 109.174(3)
_cell_angle_beta 100.065(3)
_cell_angle_gamma 90.167(3)
_cell_formula_units_Z 1
_cell_length_a 9.4259(4)
_cell_length_b 10.7569(3)
_cell_length_c 11.1938(3)
_cell_measurement_reflns_used 9998
_cell_measurement_temperature 302.13(10)
_cell_measurement_theta_max 31.1270
_cell_measurement_theta_min 1.9460
_cell_volume 1053.30(6)
_computing_cell_refinement 'CrysAlisPro 1.171.40.39a (Rigaku OD, 2019)'
_computing_data_collection 'CrysAlisPro 1.171.40.39a (Rigaku OD, 2019)'
_computing_data_reduction 'CrysAlisPro 1.171.40.39a (Rigaku OD, 2019)'
_computing_molecular_graphics 'Olex2 1.3 (Dolomanov et al., 2009)'
_computing_publication_material 'Olex2 1.3 (Dolomanov et al., 2009)'
_computing_structure_refinement 'SHELXL 2018/3 (Sheldrick, 2015)'
_computing_structure_solution 'SHELXS  (Sheldrick, 2008)'
_diffrn_ambient_environment air
_diffrn_ambient_temperature 302.13(10)
_diffrn_detector 'CCD plate'
_diffrn_detector_area_resol_mean 10.0000
_diffrn_detector_type HyPix
_diffrn_measured_fraction_theta_full 0.998
_diffrn_measured_fraction_theta_max 0.998
_diffrn_measurement_details
;
List of Runs (angles in degrees, time in seconds):

  # Type    Start    End  Width  t~exp~   \w     \q     \k     \f   Frames
#--------------------------------------------------------------------------
  1  \w      0.00  33.00   0.50    0.32    --    8.30 -83.00 -62.00   66
  2  \w    -31.00  10.00   0.50    0.32    --   -8.54  83.00  58.00   82
  3  \w    -37.00  17.00   0.50    0.32    --   -8.54 -83.00 -62.00  108
  4  \w    -67.00   4.00   0.50    0.32    --    8.30 -19.00  30.00  142
  5  \w    -66.00  20.00   0.50    0.32    --    8.30 -37.00 -30.00  172
  6  \w    -14.00  42.00   0.50    0.32    --    8.30 -99.00  90.00  112
  7  \w     -7.00  48.00   0.50    0.32    --    8.30  57.00-180.00  110
  8  \w    -69.00  12.00   0.50    0.32    --   -8.54 -77.00-150.00  162
  9  \w     29.00  72.00   0.50    0.32    --    8.30  77.00 -30.00   86
;
_diffrn_measurement_device 'four-circle diffractometer'
_diffrn_measurement_device_type 'XtaLAB Synergy R, HyPix'
_diffrn_measurement_method '\w scans'
_diffrn_orient_matrix_type 'CrysAlisPro convention (1999,Acta A55,543-557)'
_diffrn_orient_matrix_UB_11 0.0014304000
_diffrn_orient_matrix_UB_12 0.0087188000
_diffrn_orient_matrix_UB_13 -0.0599053000
_diffrn_orient_matrix_UB_21 -0.0674357000
_diffrn_orient_matrix_UB_22 0.0289666000
_diffrn_orient_matrix_UB_23 0.0018971000
_diffrn_orient_matrix_UB_31 0.0362780000
_diffrn_orient_matrix_UB_32 0.0630806000
_diffrn_orient_matrix_UB_33 0.0327075000
_diffrn_radiation_monochromator mirror
_diffrn_radiation_probe x-ray
_diffrn_radiation_type 'Mo K\a'
_diffrn_radiation_wavelength 0.71073
_diffrn_reflns_av_R_equivalents 0.0540
_diffrn_reflns_av_unetI/netI 0.0433
_diffrn_reflns_Laue_measured_fraction_full 0.998
_diffrn_reflns_Laue_measured_fraction_max 0.998
_diffrn_reflns_limit_h_max 11
_diffrn_reflns_limit_h_min -11
_diffrn_reflns_limit_k_max 12
_diffrn_reflns_limit_k_min -12
_diffrn_reflns_limit_l_max 13
_diffrn_reflns_limit_l_min -13
_diffrn_reflns_number 14369
_diffrn_reflns_point_group_measured_fraction_full 0.998
_diffrn_reflns_point_group_measured_fraction_max 0.998
_diffrn_reflns_theta_full 24.996
_diffrn_reflns_theta_max 24.996
_diffrn_reflns_theta_min 1.960
_diffrn_source 'micro-focus sealed X-ray tube'
_diffrn_source_type 'Mova (Mo) X-ray Source'
_exptl_absorpt_coefficient_mu 3.590
_exptl_absorpt_correction_T_max 1.00000
_exptl_absorpt_correction_T_min 0.35622
_exptl_absorpt_correction_type multi-scan
_exptl_absorpt_process_details
;
CrysAlisPro 1.171.40.39a (Rigaku Oxford Diffraction, 2019)
Empirical absorption correction using spherical harmonics,
 implemented in SCALE3 ABSPACK scaling algorithm.
;
_exptl_crystal_colour yellow
_exptl_crystal_colour_primary yellow
_exptl_crystal_density_diffrn 1.784
_exptl_crystal_description block
_exptl_crystal_F_000 558
_exptl_crystal_size_max 0.08
_exptl_crystal_size_mid 0.06
_exptl_crystal_size_min 0.05
_refine_diff_density_max 1.280
_refine_diff_density_min -1.376
_refine_diff_density_rms 0.124
_refine_ls_extinction_method none
_refine_ls_goodness_of_fit_ref 1.044
_refine_ls_hydrogen_treatment mixed
_refine_ls_matrix_type full
_refine_ls_number_parameters 277
_refine_ls_number_reflns 3691
_refine_ls_number_restraints 9
_refine_ls_restrained_S_all 1.046
_refine_ls_R_factor_all 0.0388
_refine_ls_R_factor_gt 0.0340
_refine_ls_shift/su_max 0.001
_refine_ls_shift/su_mean 0.000
_refine_ls_structure_factor_coef Fsqd
_refine_ls_weighting_details 'w=1/[\s^2^(Fo^2^)+(0.0572P)^2^] where P=(Fo^2^+2Fc^2^)/3'
_refine_ls_weighting_scheme calc
_refine_ls_wR_factor_gt 0.0850
_refine_ls_wR_factor_ref 0.0870
_reflns_Friedel_coverage 0.000
_reflns_number_gt 3313
_reflns_number_total 3691
_reflns_threshold_expression 'I > 2\s(I)'
_cod_data_source_file c9dt04434e2.cif
_cod_data_source_block hzb201014_1_rt
_cod_depositor_comments 'Adding full bibliography for 7705722--7705724.cif.'
_cod_database_code 7705723
_shelx_shelxl_version_number 2018/3
_shelx_space_group_comment
;
The symmetry employed for this shelxl refinement is uniquely defined
by the following loop, which should always be used as a source of
symmetry information in preference to the above space-group names.
They are only intended as comments.
;
_shelx_estimated_absorpt_t_max 0.841
_shelx_estimated_absorpt_t_min 0.762
_reflns_odcompleteness_completeness 99.75
_reflns_odcompleteness_iscentric 1
_reflns_odcompleteness_theta 27.50
_olex2_refinement_description
;
1. Fixed Uiso
 At 1.2 times of:
  All C(H) groups, All C(H,H) groups, All N(H,H) groups
 At 1.5 times of:
  All C(H,H,H) groups, All O(H) groups
2. Restrained distances
 O6-H6
 0.85 with sigma of 0.01
 Dy1-H6
 2.992158 with sigma of 0.02
 C18-H6
 1.935441 with sigma of 0.02
3. Uiso/Uaniso restraints and constraints
Uanis(C15) \\sim Ueq: with sigma of 0.01 and sigma for terminal atoms of 0.02
4.a Secondary CH2 refined with riding coordinates:
 C18(H18A,H18B)
4.b Aromatic/amide H refined with riding coordinates:
 C2(H2), C3(H3), C4(H4), C5(H5), C8(H8), C10(H10), C11(H11), C12(H12), C13(H13)
4.c X=CH2 refined with riding coordinates:
 N1(H1A,H1B)
4.d Idealised Me refined as rotating group:
 C15(H15A,H15B,H15C), C17(H17A,H17B,H17C), C19(H19A,H19B,H19C)
;
_olex2_submission_special_instructions 'No special instructions were received'
_oxdiff_exptl_absorpt_empirical_details
;
Empirical correction (ABSPACK) includes:
- Absorption correction using spherical harmonics
- Frame scaling
;
_oxdiff_exptl_absorpt_empirical_full_max 2.248
_oxdiff_exptl_absorpt_empirical_full_min 0.646

loop_
_space_group_symop_operation_xyz
'x, y, z'
'-x, -y, -z'

loop_
_atom_site_label
_atom_site_type_symbol
_atom_site_fract_x
_atom_site_fract_y
_atom_site_fract_z
_atom_site_U_iso_or_equiv
_atom_site_adp_type
_atom_site_occupancy
_atom_site_site_symmetry_order
_atom_site_calc_flag
_atom_site_refinement_flags_posn
_atom_site_refinement_flags_adp
_atom_site_refinement_flags_occupancy
_atom_site_disorder_assembly
_atom_site_disorder_group
Dy1 Dy 0.52146(2) 0.60263(2) 0.69636(2) 0.03139(11) Uani 1 1 d D . . . .
O1 O 0.6701(4) 0.4271(3) 0.6859(3) 0.0408(8) Uani 1 1 d . . . . .
O2 O 0.3698(4) 0.4522(3) 0.5185(3) 0.0431(9) Uani 1 1 d . . . . .
O3 O 0.2636(4) 0.3044(4) 0.3397(3) 0.0453(9) Uani 1 1 d . . . . .
O4 O 0.6580(4) 0.6855(4) 0.9113(3) 0.0463(9) Uani 1 1 d . . . . .
O5 O 0.5490(4) 0.8326(3) 0.8379(3) 0.0437(8) Uani 1 1 d . . . . .
O6 O 0.3933(4) 0.7261(3) 0.5701(3) 0.0419(8) Uani 1 1 d D . . . .
H6 H 0.337(5) 0.687(2) 0.497(3) 0.063 Uiso 1 1 d D U . . .
N1 N 0.6258(6) 0.1174(5) 0.8380(6) 0.0668(15) Uani 1 1 d . . . . .
H1A H 0.616030 0.046813 0.856741 0.080 Uiso 1 1 calc R U . . .
H1B H 0.562966 0.175730 0.852038 0.080 Uiso 1 1 calc R U . . .
N2 N 0.5550(5) 0.3534(4) 0.8197(4) 0.0407(10) Uani 1 1 d . . . . .
N3 N 0.4608(5) 0.4494(4) 0.8064(4) 0.0375(9) Uani 1 1 d . . . . .
N4 N 0.2889(5) 0.6396(4) 0.7924(4) 0.0384(10) Uani 1 1 d . . . . .
C1 C 0.7404(6) 0.1367(6) 0.7865(5) 0.0471(13) Uani 1 1 d . . . . .
C2 C 0.8399(7) 0.0385(6) 0.7655(6) 0.0554(15) Uani 1 1 d . . . . .
H2 H 0.822553 -0.038182 0.783310 0.067 Uiso 1 1 calc R U . . .
C3 C 0.9614(8) 0.0533(7) 0.7196(7) 0.0652(18) Uani 1 1 d . . . . .
H3 H 1.024740 -0.013943 0.705551 0.078 Uiso 1 1 calc R U . . .
C4 C 0.9922(8) 0.1674(7) 0.6935(8) 0.0704(19) Uani 1 1 d . . . . .
H4 H 1.077617 0.179206 0.666516 0.084 Uiso 1 1 calc R U . . .
C5 C 0.8928(7) 0.2621(6) 0.7086(6) 0.0562(15) Uani 1 1 d . . . . .
H5 H 0.910687 0.337125 0.688158 0.067 Uiso 1 1 calc R U . . .
C6 C 0.7652(6) 0.2499(5) 0.7536(5) 0.0402(12) Uani 1 1 d . . . . .
C7 C 0.6587(6) 0.3506(5) 0.7527(5) 0.0367(11) Uani 1 1 d . . . . .
C8 C 0.3565(6) 0.4614(5) 0.8689(5) 0.0427(12) Uani 1 1 d . . . . .
H8 H 0.345617 0.408196 0.917874 0.051 Uiso 1 1 calc R U . . .
C9 C 0.2559(6) 0.5623(5) 0.8595(5) 0.0386(12) Uani 1 1 d . . . . .
C10 C 0.1334(7) 0.5736(7) 0.9128(6) 0.0559(16) Uani 1 1 d . . . . .
H10 H 0.114837 0.518662 0.958159 0.067 Uiso 1 1 calc R U . . .
C11 C 0.0395(7) 0.6666(7) 0.8985(7) 0.0646(18) Uani 1 1 d . . . . .
H11 H -0.044530 0.674709 0.932667 0.077 Uiso 1 1 calc R U . . .
C12 C 0.0708(7) 0.7473(7) 0.8332(7) 0.0602(16) Uani 1 1 d . . . . .
H12 H 0.009510 0.812229 0.823280 0.072 Uiso 1 1 calc R U . . .
C13 C 0.1963(7) 0.7304(6) 0.7821(6) 0.0503(14) Uani 1 1 d . . . . .
H13 H 0.216934 0.785851 0.737940 0.060 Uiso 1 1 calc R U . . .
C14 C 0.2665(6) 0.3689(5) 0.4546(5) 0.0420(13) Uani 1 1 d . . . . .
C15 C 0.1490(10) 0.3466(10) 0.5205(8) 0.102(3) Uani 1 1 d . U . . .
H15A H 0.068552 0.297120 0.457284 0.153 Uiso 1 1 calc R U . . .
H15B H 0.118746 0.430099 0.569608 0.153 Uiso 1 1 calc R U . . .
H15C H 0.184094 0.298366 0.576903 0.153 Uiso 1 1 calc R U . . .
C16 C 0.6330(6) 0.8037(5) 0.9246(5) 0.0422(13) Uani 1 1 d . . . . .
C17 C 0.7046(8) 0.9097(7) 1.0413(6) 0.0677(19) Uani 1 1 d . . . . .
H17A H 0.791675 0.942702 1.025555 0.101 Uiso 1 1 calc R U . . .
H17B H 0.727618 0.875543 1.111107 0.101 Uiso 1 1 calc R U . . .
H17C H 0.641040 0.979878 1.063393 0.101 Uiso 1 1 calc R U . . .
C18 C 0.4449(8) 0.8525(6) 0.5642(6) 0.0557(16) Uani 1 1 d D . . . .
H18A H 0.467333 0.838919 0.479640 0.067 Uiso 1 1 calc R U . . .
H18B H 0.533010 0.884877 0.627211 0.067 Uiso 1 1 calc R U . . .
C19 C 0.3359(9) 0.9530(7) 0.5895(7) 0.075(2) Uani 1 1 d . . . . .
H19A H 0.249876 0.922750 0.525287 0.112 Uiso 1 1 calc R U . . .
H19B H 0.374178 1.034503 0.586567 0.112 Uiso 1 1 calc R U . . .
H19C H 0.313341 0.966569 0.673094 0.112 Uiso 1 1 calc R U . . .

loop_
_atom_site_aniso_label
_atom_site_aniso_U_11
_atom_site_aniso_U_22
_atom_site_aniso_U_33
_atom_site_aniso_U_23
_atom_site_aniso_U_13
_atom_site_aniso_U_12
Dy1 0.03865(16) 0.03106(16) 0.02678(15) 0.01362(10) 0.00439(9) 0.00220(10)
O1 0.052(2) 0.0410(19) 0.0392(19) 0.0235(15) 0.0135(15) 0.0068(16)
O2 0.049(2) 0.039(2) 0.0372(19) 0.0103(15) 0.0021(16) -0.0080(17)
O3 0.053(2) 0.044(2) 0.037(2) 0.0101(16) 0.0088(16) -0.0096(17)
O4 0.062(2) 0.043(2) 0.0337(19) 0.0175(16) -0.0010(16) 0.0011(18)
O5 0.053(2) 0.038(2) 0.0364(19) 0.0100(15) 0.0025(16) 0.0060(16)
O6 0.060(2) 0.0382(19) 0.0279(17) 0.0147(14) 0.0028(15) 0.0033(16)
N1 0.066(4) 0.057(3) 0.103(4) 0.050(3) 0.039(3) 0.022(3)
N2 0.049(3) 0.044(3) 0.039(2) 0.025(2) 0.0112(19) 0.011(2)
N3 0.046(3) 0.039(2) 0.035(2) 0.0230(17) 0.0064(18) 0.0077(19)
N4 0.043(2) 0.042(2) 0.032(2) 0.0143(18) 0.0061(18) 0.007(2)
C1 0.051(3) 0.046(3) 0.047(3) 0.022(3) 0.005(2) 0.006(3)
C2 0.052(4) 0.048(3) 0.072(4) 0.030(3) 0.007(3) 0.009(3)
C3 0.061(4) 0.061(4) 0.085(5) 0.036(4) 0.018(3) 0.029(3)
C4 0.052(4) 0.079(5) 0.104(5) 0.055(4) 0.027(4) 0.021(3)
C5 0.050(4) 0.062(4) 0.069(4) 0.038(3) 0.013(3) 0.007(3)
C6 0.044(3) 0.044(3) 0.034(3) 0.016(2) 0.006(2) 0.005(2)
C7 0.045(3) 0.034(3) 0.031(2) 0.013(2) 0.002(2) 0.001(2)
C8 0.053(3) 0.048(3) 0.038(3) 0.026(2) 0.013(2) 0.003(2)
C9 0.045(3) 0.042(3) 0.030(3) 0.015(2) 0.004(2) 0.002(2)
C10 0.054(4) 0.066(4) 0.064(4) 0.036(3) 0.025(3) 0.008(3)
C11 0.049(4) 0.077(5) 0.081(5) 0.037(4) 0.027(3) 0.016(3)
C12 0.051(4) 0.063(4) 0.078(4) 0.034(3) 0.020(3) 0.019(3)
C13 0.057(4) 0.048(3) 0.057(3) 0.028(3) 0.018(3) 0.015(3)
C14 0.046(3) 0.042(3) 0.040(3) 0.015(2) 0.011(2) -0.009(2)
C15 0.097(6) 0.132(7) 0.064(5) 0.004(4) 0.041(4) -0.048(6)
C16 0.052(3) 0.045(3) 0.030(3) 0.012(2) 0.009(2) -0.004(3)
C17 0.081(5) 0.060(4) 0.045(3) 0.006(3) -0.011(3) -0.005(4)
C18 0.082(5) 0.041(3) 0.047(3) 0.020(3) 0.012(3) -0.001(3)
C19 0.104(6) 0.052(4) 0.070(5) 0.021(3) 0.020(4) 0.016(4)

loop_
_atom_type_symbol
_atom_type_description
_atom_type_scat_dispersion_real
_atom_type_scat_dispersion_imag
_atom_type_scat_source
C C 0.0033 0.0016 'International Tables Vol C Tables 4.2.6.8 and 6.1.1.4'
H H 0.0000 0.0000 'International Tables Vol C Tables 4.2.6.8 and 6.1.1.4'
Dy Dy -0.1892 4.4098 'International Tables Vol C Tables 4.2.6.8 and 6.1.1.4'
N N 0.0061 0.0033 'International Tables Vol C Tables 4.2.6.8 and 6.1.1.4'
O O 0.0106 0.0060 'International Tables Vol C Tables 4.2.6.8 and 6.1.1.4'

loop_
_geom_angle_atom_site_label_1
_geom_angle_atom_site_label_2
_geom_angle_atom_site_label_3
_geom_angle
_geom_angle_site_symmetry_1
_geom_angle_site_symmetry_3
_geom_angle_publ_flag
O1 Dy1 O2 85.34(13) . . ?
O1 Dy1 O2 71.93(11) . 2_666 ?
O1 Dy1 O3 80.46(13) . 2_666 ?
O1 Dy1 O4 81.73(13) . . ?
O1 Dy1 O5 131.75(12) . . ?
O1 Dy1 O6 143.46(11) . . ?
O1 Dy1 N3 63.80(13) . . ?
O1 Dy1 N4 126.45(12) . . ?
O1 Dy1 C14 74.22(14) . 2_666 ?
O2 Dy1 O2 67.70(13) . 2_666 ?
O2 Dy1 O3 117.99(12) . 2_666 ?
O2 Dy1 O4 156.46(13) . . ?
O2 Dy1 O5 142.87(13) . . ?
O2 Dy1 O6 72.21(12) . . ?
O2 Dy1 N3 83.01(13) . . ?
O2 Dy1 N4 83.58(13) . . ?
O2 Dy1 C14 25.70(12) 2_666 2_666 ?
O2 Dy1 C14 93.36(13) . 2_666 ?
O3 Dy1 O2 50.46(11) 2_666 2_666 ?
O3 Dy1 O5 74.15(12) 2_666 . ?
O3 Dy1 O6 85.06(13) 2_666 . ?
O3 Dy1 N3 137.37(14) 2_666 . ?
O3 Dy1 N4 148.57(13) 2_666 . ?
O3 Dy1 C14 24.77(13) 2_666 2_666 ?
O4 Dy1 O2 125.52(12) . 2_666 ?
O4 Dy1 O3 79.16(12) . 2_666 ?
O4 Dy1 O5 53.83(12) . . ?
O4 Dy1 O6 128.12(12) . . ?
O4 Dy1 N3 73.64(13) . . ?
O4 Dy1 N4 88.38(13) . . ?
O4 Dy1 C14 101.87(14) . 2_666 ?
O5 Dy1 O2 116.66(11) . 2_666 ?
O5 Dy1 N3 112.42(13) . . ?
O5 Dy1 N4 75.20(13) . . ?
O5 Dy1 C14 95.49(14) . 2_666 ?
O6 Dy1 O2 72.97(12) . 2_666 ?
O6 Dy1 O5 74.36(12) . . ?
O6 Dy1 N3 137.55(14) . . ?
O6 Dy1 N4 80.17(13) . . ?
O6 Dy1 C14 78.62(15) . 2_666 ?
N3 Dy1 O2 128.31(13) . 2_666 ?
N3 Dy1 N4 62.91(14) . . ?
N3 Dy1 C14 138.02(16) . 2_666 ?
N4 Dy1 O2 145.30(12) . 2_666 ?
N4 Dy1 C14 158.49(16) . 2_666 ?
C7 O1 Dy1 121.1(3) . . ?
Dy1 O2 Dy1 112.30(13) . 2_666 ?
C14 O2 Dy1 159.5(3) . . ?
C14 O2 Dy1 87.9(3) . 2_666 ?
C14 O3 Dy1 100.8(3) . 2_666 ?
C16 O4 Dy1 93.8(3) . . ?
C16 O5 Dy1 91.4(3) . . ?
Dy1 O6 H6 121.4(16) . . ?
C18 O6 Dy1 125.8(3) . . ?
C18 O6 H6 106.5(16) . . ?
H1A N1 H1B 120.0 . . ?
C1 N1 H1A 120.0 . . ?
C1 N1 H1B 120.0 . . ?
C7 N2 N3 109.9(4) . . ?
N2 N3 Dy1 119.6(3) . . ?
C8 N3 Dy1 124.7(4) . . ?
C8 N3 N2 115.0(4) . . ?
C9 N4 Dy1 118.9(3) . . ?
C13 N4 Dy1 125.0(4) . . ?
C13 N4 C9 116.1(5) . . ?
N1 C1 C2 117.8(5) . . ?
N1 C1 C6 123.7(6) . . ?
C2 C1 C6 118.5(5) . . ?
C1 C2 H2 119.3 . . ?
C3 C2 C1 121.3(6) . . ?
C3 C2 H2 119.3 . . ?
C2 C3 H3 119.4 . . ?
C2 C3 C4 121.1(6) . . ?
C4 C3 H3 119.4 . . ?
C3 C4 H4 120.9 . . ?
C5 C4 C3 118.2(6) . . ?
C5 C4 H4 120.9 . . ?
C4 C5 H5 118.8 . . ?
C4 C5 C6 122.5(6) . . ?
C6 C5 H5 118.8 . . ?
C1 C6 C7 123.7(5) . . ?
C5 C6 C1 118.3(5) . . ?
C5 C6 C7 117.8(5) . . ?
O1 C7 N2 124.6(5) . . ?
O1 C7 C6 119.0(5) . . ?
N2 C7 C6 116.3(4) . . ?
N3 C8 H8 121.4 . . ?
N3 C8 C9 117.1(5) . . ?
C9 C8 H8 121.4 . . ?
N4 C9 C8 115.9(5) . . ?
N4 C9 C10 123.0(5) . . ?
C10 C9 C8 121.0(5) . . ?
C9 C10 H10 120.3 . . ?
C11 C10 C9 119.3(6) . . ?
C11 C10 H10 120.3 . . ?
C10 C11 H11 120.5 . . ?
C12 C11 C10 119.0(6) . . ?
C12 C11 H11 120.5 . . ?
C11 C12 H12 120.7 . . ?
C11 C12 C13 118.6(6) . . ?
C13 C12 H12 120.7 . . ?
N4 C13 C12 124.0(6) . . ?
N4 C13 H13 118.0 . . ?
C12 C13 H13 118.0 . . ?
O2 C14 C15 118.9(5) . . ?
O3 C14 O2 120.8(5) . . ?
O3 C14 C15 120.3(5) . . ?
C14 C15 H15A 109.5 . . ?
C14 C15 H15B 109.5 . . ?
C14 C15 H15C 109.5 . . ?
H15A C15 H15B 109.5 . . ?
H15A C15 H15C 109.5 . . ?
H15B C15 H15C 109.5 . . ?
O4 C16 O5 120.7(4) . . ?
O4 C16 C17 119.7(5) . . ?
O5 C16 C17 119.6(5) . . ?
C16 C17 H17A 109.5 . . ?
C16 C17 H17B 109.5 . . ?
C16 C17 H17C 109.5 . . ?
H17A C17 H17B 109.5 . . ?
H17A C17 H17C 109.5 . . ?
H17B C17 H17C 109.5 . . ?
O6 C18 H18A 109.2 . . ?
O6 C18 H18B 109.2 . . ?
O6 C18 C19 111.9(6) . . ?
H18A C18 H18B 107.9 . . ?
C19 C18 H18A 109.2 . . ?
C19 C18 H18B 109.2 . . ?
C18 C19 H19A 109.5 . . ?
C18 C19 H19B 109.5 . . ?
C18 C19 H19C 109.5 . . ?
H19A C19 H19B 109.5 . . ?
H19A C19 H19C 109.5 . . ?
H19B C19 H19C 109.5 . . ?

loop_
_geom_bond_atom_site_label_1
_geom_bond_atom_site_label_2
_geom_bond_distance
_geom_bond_site_symmetry_2
_geom_bond_publ_flag
Dy1 O1 2.339(4) . ?
Dy1 O2 2.667(4) 2_666 ?
Dy1 O2 2.345(3) . ?
Dy1 O3 2.409(4) 2_666 ?
Dy1 O4 2.396(3) . ?
Dy1 O5 2.445(3) . ?
Dy1 O6 2.422(3) . ?
Dy1 N3 2.477(4) . ?
Dy1 N4 2.583(4) . ?
Dy1 C14 2.909(5) 2_666 ?
O1 C7 1.296(6) . ?
O2 C14 1.262(6) . ?
O3 C14 1.241(6) . ?
O4 C16 1.258(7) . ?
O5 C16 1.264(7) . ?
O6 H6 0.864(10) . ?
O6 C18 1.468(6) . ?
N1 H1A 0.8600 . ?
N1 H1B 0.8600 . ?
N1 C1 1.355(8) . ?
N2 N3 1.392(7) . ?
N2 C7 1.327(7) . ?
N3 C8 1.286(7) . ?
N4 C9 1.357(7) . ?
N4 C13 1.331(7) . ?
C1 C2 1.403(9) . ?
C1 C6 1.412(8) . ?
C2 H2 0.9300 . ?
C2 C3 1.364(10) . ?
C3 H3 0.9300 . ?
C3 C4 1.393(10) . ?
C4 H4 0.9300 . ?
C4 C5 1.376(9) . ?
C5 H5 0.9300 . ?
C5 C6 1.404(8) . ?
C6 C7 1.481(8) . ?
C8 H8 0.9300 . ?
C8 C9 1.461(8) . ?
C9 C10 1.378(8) . ?
C10 H10 0.9300 . ?
C10 C11 1.368(10) . ?
C11 H11 0.9300 . ?
C11 C12 1.366(9) . ?
C12 H12 0.9300 . ?
C12 C13 1.389(9) . ?
C13 H13 0.9300 . ?
C14 C15 1.493(8) . ?
C15 H15A 0.9600 . ?
C15 H15B 0.9600 . ?
C15 H15C 0.9600 . ?
C16 C17 1.473(8) . ?
C17 H17A 0.9600 . ?
C17 H17B 0.9600 . ?
C17 H17C 0.9600 . ?
C18 H18A 0.9700 . ?
C18 H18B 0.9700 . ?
C18 C19 1.487(10) . ?
C19 H19A 0.9600 . ?
C19 H19B 0.9600 . ?
C19 H19C 0.9600 . ?

loop_
_geom_torsion_atom_site_label_1
_geom_torsion_atom_site_label_2
_geom_torsion_atom_site_label_3
_geom_torsion_atom_site_label_4
_geom_torsion
_geom_torsion_site_symmetry_1
_geom_torsion_site_symmetry_2
_geom_torsion_site_symmetry_3
_geom_torsion_site_symmetry_4
_geom_torsion_publ_flag
Dy1 O1 C7 N2 8.0(6) . . . . ?
Dy1 O1 C7 C6 -173.6(3) . . . . ?
Dy1 O2 C14 O3 -168.4(7) . . . . ?
Dy1 O2 C14 O3 2.5(6) 2_666 . . . ?
Dy1 O2 C14 C15 -179.0(7) 2_666 . . . ?
Dy1 O2 C14 C15 10.1(15) . . . . ?
Dy1 O3 C14 O2 -2.8(6) 2_666 . . . ?
Dy1 O3 C14 C15 178.7(7) 2_666 . . . ?
Dy1 O4 C16 O5 4.7(5) . . . . ?
Dy1 O4 C16 C17 -174.1(5) . . . . ?
Dy1 O5 C16 O4 -4.6(5) . . . . ?
Dy1 O5 C16 C17 174.2(5) . . . . ?
Dy1 O6 C18 C19 -128.3(5) . . . . ?
Dy1 N3 C8 C9 8.5(7) . . . . ?
Dy1 N4 C9 C8 -1.1(6) . . . . ?
Dy1 N4 C9 C10 -179.2(5) . . . . ?
Dy1 N4 C13 C12 179.1(5) . . . . ?
N1 C1 C2 C3 -176.9(6) . . . . ?
N1 C1 C6 C5 176.0(6) . . . . ?
N1 C1 C6 C7 -9.7(9) . . . . ?
N2 N3 C8 C9 179.1(4) . . . . ?
N3 N2 C7 O1 0.5(7) . . . . ?
N3 N2 C7 C6 -178.0(4) . . . . ?
N3 C8 C9 N4 -4.4(7) . . . . ?
N3 C8 C9 C10 173.7(6) . . . . ?
N4 C9 C10 C11 0.0(10) . . . . ?
C1 C2 C3 C4 0.9(11) . . . . ?
C1 C6 C7 O1 -159.1(5) . . . . ?
C1 C6 C7 N2 19.4(7) . . . . ?
C2 C1 C6 C5 -3.7(8) . . . . ?
C2 C1 C6 C7 170.6(5) . . . . ?
C2 C3 C4 C5 -3.4(12) . . . . ?
C3 C4 C5 C6 2.4(11) . . . . ?
C4 C5 C6 C1 1.1(9) . . . . ?
C4 C5 C6 C7 -173.5(6) . . . . ?
C5 C6 C7 O1 15.2(7) . . . . ?
C5 C6 C7 N2 -166.3(5) . . . . ?
C6 C1 C2 C3 2.7(9) . . . . ?
C7 N2 N3 Dy1 -8.2(5) . . . . ?
C7 N2 N3 C8 -179.3(4) . . . . ?
C8 C9 C10 C11 -177.9(6) . . . . ?
C9 N4 C13 C12 -1.1(9) . . . . ?
C9 C10 C11 C12 -1.1(11) . . . . ?
C10 C11 C12 C13 1.0(11) . . . . ?
C11 C12 C13 N4 0.1(10) . . . . ?
C13 N4 C9 C8 179.1(5) . . . . ?
C13 N4 C9 C10 1.0(8) . . . . ?
